data_2226415
loop_
_publ_author_name
'Lewi\'nska, Agnieszka'

_publ_section_title
;
 (2-Decanamidoethyl)dimethylamine <i>N</i>-oxide
;
_journal_coeditor_code DS2034
_journal_issue 7
_journal_name_full 'Acta Crystallographica Section E'
_journal_page_first o1731
_journal_paper_doi 10.1107/S1600536810022270
_journal_volume 66
_journal_year 2010
_chemical_formula_iupac 'C14 H30 N2 O2'
_chemical_formula_moiety 'C14 H30 N2 O2'
_chemical_formula_sum 'C14 H30 N2 O2'
_chemical_formula_weight 258.40
_chemical_name_systematic
;
(2-Decanamidoethyl)dimethylamine <i>N</i>-oxide
;
_space_group_IT_number 2
_symmetry_cell_setting triclinic
_symmetry_space_group_name_Hall '-P 1'
_symmetry_space_group_name_H-M 'P -1'
_atom_sites_solution_hydrogens geom
_atom_sites_solution_primary direct
_atom_sites_solution_secondary difmap
_audit_creation_method SHELXL-97
_cell_angle_alpha 79.55(4)
_cell_angle_beta 86.38(3)
_cell_angle_gamma 86.36(4)
_cell_formula_units_Z 2
_cell_length_a 5.378(2)
_cell_length_b 8.113(4)
_cell_length_c 17.801(5)
_cell_measurement_reflns_used 9030
_cell_measurement_temperature 100(2)
_cell_measurement_theta_max 36
_cell_measurement_theta_min 3
_cell_volume 761.2(5)
_computing_cell_refinement
;
CrysAlis RED (Oxford Diffraction, 2007)
;
_computing_data_collection
;
CrysAlis CCD (Oxford Diffraction, 2007)
;
_computing_data_reduction
;
CrysAlis RED (Oxford Diffraction, 2007)
;
_computing_molecular_graphics 'SHELXTL (Sheldrick, 2008)'
_computing_publication_material 'SHELXTL (Sheldrick, 2008)'
_computing_structure_refinement 'SHELXTL (Sheldrick, 2008)'
_computing_structure_solution 'SHELXTL (Sheldrick, 2008)'
_diffrn_ambient_temperature 100(2)
_diffrn_measured_fraction_theta_full 0.998
_diffrn_measured_fraction_theta_max 0.998
_diffrn_measurement_device_type 'Oxford Diffraction Xcalibur Sapphire2 (large Be window)'
_diffrn_measurement_method '\w scans'
_diffrn_radiation_monochromator graphite
_diffrn_radiation_source 'fine-focus sealed tube'
_diffrn_radiation_type MoK\a
_diffrn_radiation_wavelength 0.71073
_diffrn_reflns_av_R_equivalents 0.0179
_diffrn_reflns_av_sigmaI/netI 0.0146
_diffrn_reflns_limit_h_max 6
_diffrn_reflns_limit_h_min -6
_diffrn_reflns_limit_k_max 10
_diffrn_reflns_limit_k_min -8
_diffrn_reflns_limit_l_max 22
_diffrn_reflns_limit_l_min -22
_diffrn_reflns_number 10305
_diffrn_reflns_theta_full 26.50
_diffrn_reflns_theta_max 26.50
_diffrn_reflns_theta_min 2.99
_diffrn_standards_decay_% 0
_diffrn_standards_interval_count 0
_diffrn_standards_interval_time 0
_diffrn_standards_number 0
_exptl_absorpt_coefficient_mu 0.075
_exptl_absorpt_correction_type none
_exptl_crystal_colour colorless
_exptl_crystal_density_diffrn 1.127
_exptl_crystal_density_method 'not measured'
_exptl_crystal_description block
_exptl_crystal_F_000 288
_exptl_crystal_size_max 0.231
_exptl_crystal_size_mid 0.192
_exptl_crystal_size_min 0.083
_refine_diff_density_max 0.332
_refine_diff_density_min -0.155
_refine_ls_extinction_method none
_refine_ls_goodness_of_fit_ref 1.056
_refine_ls_hydrogen_treatment mixed
_refine_ls_matrix_type full
_refine_ls_number_parameters 169
_refine_ls_number_reflns 3149
_refine_ls_number_restraints 0
_refine_ls_restrained_S_all 1.056
_refine_ls_R_factor_all 0.0381
_refine_ls_R_factor_gt 0.0332
_refine_ls_shift/su_max 0.001
_refine_ls_shift/su_mean 0.000
_refine_ls_structure_factor_coef Fsqd
_refine_ls_weighting_details 'calc w=1/[\s^2^(Fo^2^)+(0.0535P)^2^+0.1328P] where P=(Fo^2^+2Fc^2^)/3'
_refine_ls_weighting_scheme calc
_refine_ls_wR_factor_gt 0.0915
_refine_ls_wR_factor_ref 0.0935
_reflns_number_gt 2746
_reflns_number_total 3149
_reflns_threshold_expression I>2\s(I)
_cod_data_source_file ds2034.cif
_cod_data_source_block I
_cod_database_code 2226415
_cod_database_fobs_code 2226415

loop_
_symmetry_equiv_pos_site_id
_symmetry_equiv_pos_as_xyz
1 x,y,z
2 -x,-y,-z

loop_
_atom_site_type_symbol
_atom_site_label
_atom_site_fract_x
_atom_site_fract_y
_atom_site_fract_z
_atom_site_U_iso_or_equiv
_atom_site_adp_type
_atom_site_calc_flag
_atom_site_refinement_flags
_atom_site_occupancy
_atom_site_disorder_assembly
_atom_site_disorder_group
O O1 -0.14655(12) 0.29531(8) 0.63607(4) 0.01841(17) Uani d . 1 . .
O O2 0.61547(12) 0.19768(8) 0.42458(4) 0.01908(17) Uani d . 1 . .
N N1 -0.00050(14) 0.15787(9) 0.61997(4) 0.01399(18) Uani d . 1 . .
N N2 0.31670(14) 0.39834(10) 0.44253(4) 0.01548(18) Uani d . 1 . .
C C1 0.11161(17) 0.19110(11) 0.53929(5) 0.0149(2) Uani d . 1 . .
H H1A -0.0245 0.2133 0.5033 0.018 Uiso calc R 1 . .
H H1B 0.2102 0.0895 0.5291 0.018 Uiso calc R 1 . .
C C2 0.27914(17) 0.33925(11) 0.52434(5) 0.01533(19) Uani d . 1 . .
H H2A 0.2015 0.4313 0.5490 0.018 Uiso calc R 1 . .
H H2B 0.4422 0.3047 0.5468 0.018 Uiso calc R 1 . .
C C3 0.48478(16) 0.32380(11) 0.39906(5) 0.01460(19) Uani d . 1 . .
C C4 0.49927(17) 0.40400(12) 0.31534(5) 0.0169(2) Uani d . 1 . .
H H4A 0.4090 0.5154 0.3094 0.020 Uiso calc R 1 . .
H H4B 0.4129 0.3340 0.2861 0.020 Uiso calc R 1 . .
C C5 0.76504(17) 0.42604(12) 0.28085(5) 0.0175(2) Uani d . 1 . .
H H5A 0.8587 0.4857 0.3128 0.021 Uiso calc R 1 . .
H H5B 0.8504 0.3144 0.2805 0.021 Uiso calc R 1 . .
C C6 0.76453(18) 0.52507(12) 0.19949(5) 0.0187(2) Uani d . 1 . .
H H6A 0.6695 0.6335 0.2000 0.022 Uiso calc R 1 . .
H H6B 0.6765 0.4620 0.1675 0.022 Uiso calc R 1 . .
C C7 1.02383(18) 0.55974(13) 0.16275(6) 0.0210(2) Uani d . 1 . .
H H7A 1.1189 0.4515 0.1617 0.025 Uiso calc R 1 . .
H H7B 1.1125 0.6227 0.1946 0.025 Uiso calc R 1 . .
C C8 1.01841(18) 0.65973(13) 0.08150(5) 0.0217(2) Uani d . 1 . .
H H8A 0.9321 0.5957 0.0496 0.026 Uiso calc R 1 . .
H H8B 0.9202 0.7668 0.0825 0.026 Uiso calc R 1 . .
C C9 1.27600(19) 0.69820(13) 0.04450(6) 0.0218(2) Uani d . 1 . .
H H9A 1.3607 0.7643 0.0759 0.026 Uiso calc R 1 . .
H H9B 1.3753 0.5911 0.0446 0.026 Uiso calc R 1 . .
C C10 1.27329(19) 0.79467(13) -0.03721(6) 0.0218(2) Uani d . 1 . .
H H10A 1.1736 0.9017 -0.0377 0.026 Uiso calc R 1 . .
H H10B 1.1907 0.7284 -0.0690 0.026 Uiso calc R 1 . .
C C11 1.5337(2) 0.83259(13) -0.07251(6) 0.0246(2) Uani d . 1 . .
H H11A 1.6154 0.8998 -0.0409 0.030 Uiso calc R 1 . .
H H11B 1.6338 0.7256 -0.0714 0.030 Uiso calc R 1 . .
C C12 1.5335(2) 0.92734(15) -0.15446(6) 0.0327(3) Uani d . 1 . .
H H12A 1.7055 0.9478 -0.1738 0.049 Uiso calc R 1 . .
H H12B 1.4383 1.0348 -0.1559 0.049 Uiso calc R 1 . .
H H12C 1.4566 0.8605 -0.1865 0.049 Uiso calc R 1 . .
C C13 0.19656(17) 0.11555(12) 0.67652(5) 0.0181(2) Uani d . 1 . .
H H13A 0.1186 0.0964 0.7284 0.027 Uiso calc R 1 . .
H H13B 0.3077 0.2087 0.6709 0.027 Uiso calc R 1 . .
H H13C 0.2931 0.0138 0.6675 0.027 Uiso calc R 1 . .
C C14 -0.15989(17) 0.01185(11) 0.62702(5) 0.0180(2) Uani d . 1 . .
H H14A -0.2401 -0.0103 0.6786 0.027 Uiso calc R 1 . .
H H14B -0.0565 -0.0872 0.6179 0.027 Uiso calc R 1 . .
H H14C -0.2881 0.0369 0.5892 0.027 Uiso calc R 1 . .
H H2 0.246(2) 0.4950(17) 0.4221(7) 0.027(3) Uiso d . 1 . .

loop_
_atom_site_aniso_label
_atom_site_aniso_U_11
_atom_site_aniso_U_22
_atom_site_aniso_U_33
_atom_site_aniso_U_12
_atom_site_aniso_U_13
_atom_site_aniso_U_23
O1 0.0201(3) 0.0152(3) 0.0181(3) 0.0071(3) 0.0033(3) -0.0022(3)
O2 0.0176(3) 0.0169(3) 0.0207(4) 0.0037(3) 0.0009(3) -0.0003(3)
N1 0.0136(4) 0.0137(4) 0.0135(4) 0.0021(3) 0.0010(3) -0.0008(3)
N2 0.0151(4) 0.0140(4) 0.0154(4) 0.0010(3) 0.0015(3) 0.0013(3)
C1 0.0156(4) 0.0163(4) 0.0119(4) -0.0004(3) 0.0012(3) -0.0013(3)
C2 0.0149(4) 0.0163(4) 0.0139(4) -0.0006(3) 0.0010(3) -0.0007(3)
C3 0.0124(4) 0.0136(4) 0.0174(4) -0.0024(3) 0.0002(3) -0.0017(3)
C4 0.0153(4) 0.0182(5) 0.0160(5) 0.0009(3) 0.0010(3) -0.0015(3)
C5 0.0158(4) 0.0186(5) 0.0163(5) 0.0011(3) 0.0026(3) -0.0002(4)
C6 0.0180(5) 0.0206(5) 0.0159(5) -0.0002(4) 0.0019(4) -0.0005(4)
C7 0.0189(5) 0.0248(5) 0.0170(5) -0.0003(4) 0.0024(4) 0.0012(4)
C8 0.0209(5) 0.0260(5) 0.0161(5) -0.0018(4) 0.0018(4) 0.0013(4)
C9 0.0217(5) 0.0244(5) 0.0171(5) -0.0020(4) 0.0021(4) 0.0012(4)
C10 0.0239(5) 0.0236(5) 0.0165(5) -0.0029(4) 0.0015(4) 0.0001(4)
C11 0.0267(5) 0.0266(5) 0.0183(5) -0.0032(4) 0.0038(4) 0.0007(4)
C12 0.0408(7) 0.0354(6) 0.0193(5) -0.0086(5) 0.0057(5) 0.0016(4)
C13 0.0177(4) 0.0208(5) 0.0145(4) 0.0018(4) -0.0030(3) 0.0001(4)
C14 0.0157(4) 0.0168(5) 0.0201(5) -0.0021(3) 0.0027(4) -0.0008(4)

loop_
_atom_type_symbol
_atom_type_description
_atom_type_scat_dispersion_real
_atom_type_scat_dispersion_imag
_atom_type_scat_source
C C 0.0033 0.0016 'International Tables Vol C Tables 4.2.6.8 and 6.1.1.4'
H H 0.0000 0.0000 'International Tables Vol C Tables 4.2.6.8 and 6.1.1.4'
N N 0.0061 0.0033 'International Tables Vol C Tables 4.2.6.8 and 6.1.1.4'
O O 0.0106 0.0060 'International Tables Vol C Tables 4.2.6.8 and 6.1.1.4'

loop_
_geom_angle_atom_site_label_1
_geom_angle_atom_site_label_2
_geom_angle_atom_site_label_3
_geom_angle_site_symmetry_1
_geom_angle_site_symmetry_3
_geom_angle
_geom_angle_publ_flag
O1 N1 C1 . . 111.04(7) yes
O1 N1 C13 . . 109.25(7) yes
O1 N1 C14 . . 108.99(7) yes
C1 N1 C13 . . 111.29(7) yes
C1 N1 C14 . . 107.63(7) yes
C13 N1 C14 . . 108.58(8) yes
C2 N2 C3 . . 122.22(8) yes
C3 N2 H2 . . 117.9(8) no
C2 N2 H2 . . 119.1(8) no
N1 C1 C2 . . 112.89(8) yes
N2 C2 C1 . . 110.07(8) yes
O2 C3 N2 . . 123.01(9) yes
O2 C3 C4 . . 122.25(9) yes
N2 C3 C4 . . 114.73(8) yes
C3 C4 C5 . . 114.08(8) no
C4 C5 C6 . . 110.99(8) no
C5 C6 C7 . . 113.98(8) no
C6 C7 C8 . . 112.97(8) no
C7 C8 C9 . . 113.64(8) no
C8 C9 C10 . . 114.14(9) no
C9 C10 C11 . . 112.91(8) no
C10 C11 C12 . . 113.41(9) no
N1 C1 H1A . . 109.00 no
N1 C1 H1B . . 109.00 no
C2 C1 H1A . . 109.00 no
C2 C1 H1B . . 109.00 no
H1A C1 H1B . . 108.00 no
N2 C2 H2A . . 110.00 no
N2 C2 H2B . . 110.00 no
C1 C2 H2A . . 110.00 no
C1 C2 H2B . . 110.00 no
H2A C2 H2B . . 108.00 no
C3 C4 H4A . . 109.00 no
C3 C4 H4B . . 109.00 no
C5 C4 H4A . . 109.00 no
C5 C4 H4B . . 109.00 no
H4A C4 H4B . . 108.00 no
C4 C5 H5A . . 109.00 no
C4 C5 H5B . . 109.00 no
C6 C5 H5A . . 109.00 no
C6 C5 H5B . . 109.00 no
H5A C5 H5B . . 108.00 no
C5 C6 H6A . . 109.00 no
C5 C6 H6B . . 109.00 no
C7 C6 H6A . . 109.00 no
C7 C6 H6B . . 109.00 no
H6A C6 H6B . . 108.00 no
C6 C7 H7A . . 109.00 no
C6 C7 H7B . . 109.00 no
C8 C7 H7A . . 109.00 no
C8 C7 H7B . . 109.00 no
H7A C7 H7B . . 108.00 no
C7 C8 H8A . . 109.00 no
C7 C8 H8B . . 109.00 no
C9 C8 H8A . . 109.00 no
C9 C8 H8B . . 109.00 no
H8A C8 H8B . . 108.00 no
C8 C9 H9A . . 109.00 no
C8 C9 H9B . . 109.00 no
C10 C9 H9A . . 109.00 no
C10 C9 H9B . . 109.00 no
H9A C9 H9B . . 108.00 no
C9 C10 H10A . . 109.00 no
C9 C10 H10B . . 109.00 no
C11 C10 H10A . . 109.00 no
C11 C10 H10B . . 109.00 no
H10A C10 H10B . . 108.00 no
C10 C11 H11A . . 109.00 no
C10 C11 H11B . . 109.00 no
C12 C11 H11A . . 109.00 no
C12 C11 H11B . . 109.00 no
H11A C11 H11B . . 108.00 no
C11 C12 H12A . . 109.00 no
C11 C12 H12B . . 109.00 no
C11 C12 H12C . . 109.00 no
H12A C12 H12B . . 110.00 no
H12A C12 H12C . . 109.00 no
H12B C12 H12C . . 109.00 no
N1 C13 H13A . . 109.00 no
N1 C13 H13B . . 109.00 no
N1 C13 H13C . . 110.00 no
H13A C13 H13B . . 109.00 no
H13A C13 H13C . . 109.00 no
H13B C13 H13C . . 109.00 no
N1 C14 H14A . . 109.00 no
N1 C14 H14B . . 109.00 no
N1 C14 H14C . . 109.00 no
H14A C14 H14B . . 110.00 no
H14A C14 H14C . . 109.00 no
H14B C14 H14C . . 109.00 no

loop_
_geom_bond_atom_site_label_1
_geom_bond_atom_site_label_2
_geom_bond_site_symmetry_2
_geom_bond_distance
_geom_bond_publ_flag
O1 N1 . 1.385(2) yes
O2 C3 . 1.237(2) yes
N1 C1 . 1.506(2) yes
N1 C13 . 1.489(2) yes
N1 C14 . 1.489(2) yes
N2 C2 . 1.454(2) yes
N2 C3 . 1.340(2) yes
N2 H2 . 0.87(2) no
C1 C2 . 1.523(2) no
C3 C4 . 1.514(2) no
C4 C5 . 1.528(2) no
C5 C6 . 1.523(2) no
C6 C7 . 1.524(2) no
C7 C8 . 1.525(2) no
C8 C9 . 1.522(2) no
C9 C10 . 1.522(2) no
C10 C11 . 1.524(2) no
C11 C12 . 1.520(2) no
C1 H1A . 0.9900 no
C1 H1B . 0.9900 no
C2 H2A . 0.9900 no
C2 H2B . 0.9900 no
C4 H4A . 0.9900 no
C4 H4B . 0.9900 no
C5 H5A . 0.9900 no
C5 H5B . 0.9900 no
C6 H6A . 0.9900 no
C6 H6B . 0.9900 no
C7 H7A . 0.9900 no
C7 H7B . 0.9900 no
C8 H8A . 0.9900 no
C8 H8B . 0.9900 no
C9 H9A . 0.9900 no
C9 H9B . 0.9900 no
C10 H10A . 0.9900 no
C10 H10B . 0.9900 no
C11 H11A . 0.9900 no
C11 H11B . 0.9900 no
C12 H12A . 0.9800 no
C12 H12B . 0.9800 no
C12 H12C . 0.9800 no
C13 H13A . 0.9800 no
C13 H13B . 0.9800 no
C13 H13C . 0.9800 no
C14 H14A . 0.9800 no
C14 H14B . 0.9800 no
C14 H14C . 0.9800 no

loop_
_geom_hbond_atom_site_label_D
_geom_hbond_atom_site_label_H
_geom_hbond_atom_site_label_A
_geom_hbond_site_symmetry_A
_geom_hbond_distance_DH
_geom_hbond_distance_HA
_geom_hbond_distance_DA
_geom_hbond_angle_DHA
_geom_hbond_publ_flag
N2 H2 O1 2_566 0.87(2) 1.89(2) 2.753(2) 168.9(2) yes
C1 H1A O2 1_455 0.9900 2.4800 3.453(2) 166.00 yes
C1 H1B O2 2_656 0.9900 2.4700 3.363(2) 150.00 yes
C4 H4A O1 2_566 0.9900 2.3200 3.204(2) 148.00 yes
C13 H13C O2 2_656 0.9800 2.5800 3.438(2) 146.00 yes
C14 H14B O2 2_656 0.9800 2.6000 3.449(2) 145.00 yes

loop_
_geom_torsion_atom_site_label_1
_geom_torsion_atom_site_label_2
_geom_torsion_atom_site_label_3
_geom_torsion_atom_site_label_4
_geom_torsion_site_symmetry_1
_geom_torsion_site_symmetry_2
_geom_torsion_site_symmetry_3
_geom_torsion_site_symmetry_4
_geom_torsion
_geom_torsion_publ_flag
O1 N1 C1 C2 . . . . 60.52(9) no
C13 N1 C1 C2 . . . . -61.41(9) no
C14 N1 C1 C2 . . . . 179.74(8) no
C3 N2 C2 C1 . . . . -81.38(10) no
C2 N2 C3 O2 . . . . 1.92(13) no
C2 N2 C3 C4 . . . . -179.36(8) no
N1 C1 C2 N2 . . . . -161.95(8) no
O2 C3 C4 C5 . . . . -46.08(12) no
N2 C3 C4 C5 . . . . 135.19(9) no
C3 C4 C5 C6 . . . . -173.49(8) no
C4 C5 C6 C7 . . . . 177.04(8) no
C5 C6 C7 C8 . . . . -179.74(9) no
C6 C7 C8 C9 . . . . 178.94(9) no
C7 C8 C9 C10 . . . . 178.76(9) no
C8 C9 C10 C11 . . . . 179.52(9) no
C9 C10 C11 C12 . . . . 179.38(9) no
